data_4025704
loop_
_publ_author_name
'Alan R. Katritzky'
'Mirna El Khatib'
'Oleg Bol'shakov'
'Levan Khelashvili'
'Peter J. Steel'

_publ_section_title
;
 Benzotriazol-1-yl-sulfonyl Azide for Diazotransfer and Preparation of
 Azidoacylbenzotriazoles
;
_journal_name_full 'Journal of Organic Chemistry'
_journal_page_first 6532
_journal_page_last 6539
_journal_paper_doi 10.1021/jo101296s
_journal_volume 75
_journal_year 2010
_chemical_formula_moiety 'C6 H4 N6 O2 S'
_chemical_formula_sum 'C6 H4 N6 O2 S'
_chemical_formula_weight 224.21
_chemical_name_systematic
; 
 ? 
;
_space_group_IT_number 14
_symmetry_cell_setting monoclinic
_symmetry_space_group_name_Hall '-P 2ybc'
_symmetry_space_group_name_H-M 'P 1 21/c 1'
_atom_sites_solution_hydrogens geom
_atom_sites_solution_primary direct
_atom_sites_solution_secondary difmap
_audit_creation_method SHELXL-97
_cell_angle_alpha 90.00
_cell_angle_beta 96.371(2)
_cell_angle_gamma 90.00
_cell_formula_units_Z 4
_cell_length_a 9.9024(9)
_cell_length_b 12.0310(12)
_cell_length_c 7.4151(5)
_cell_measurement_reflns_used 1178
_cell_measurement_temperature 108(2)
_cell_measurement_theta_max 26.341
_cell_measurement_theta_min 2.674
_cell_volume 877.95(13)
_computing_cell_refinement APEX
_computing_data_collection APEX
_computing_data_reduction APEX
_computing_molecular_graphics XP
_computing_publication_material CIFTAB
_computing_structure_refinement 'SHELXL-97 (Sheldrick, 2008)'
_computing_structure_solution 'SHELXS-97 (Sheldrick, 2008)'
_diffrn_ambient_temperature 108(2)
_diffrn_measured_fraction_theta_full 0.995
_diffrn_measured_fraction_theta_max 0.995
_diffrn_measurement_device_type 'Bruker APEXII CCD area detector'
_diffrn_measurement_method '\f and \w scans'
_diffrn_radiation_monochromator graphite
_diffrn_radiation_source 'sealed tube'
_diffrn_radiation_type MoK\a
_diffrn_radiation_wavelength 0.71073
_diffrn_reflns_av_R_equivalents 0.0604
_diffrn_reflns_av_sigmaI/netI 0.0727
_diffrn_reflns_limit_h_max 11
_diffrn_reflns_limit_h_min -11
_diffrn_reflns_limit_k_max 14
_diffrn_reflns_limit_k_min -14
_diffrn_reflns_limit_l_max 8
_diffrn_reflns_limit_l_min -5
_diffrn_reflns_number 5254
_diffrn_reflns_theta_full 25.05
_diffrn_reflns_theta_max 25.05
_diffrn_reflns_theta_min 2.67
_exptl_absorpt_coefficient_mu 0.358
_exptl_absorpt_correction_T_max 1.000000
_exptl_absorpt_correction_T_min 0.860042
_exptl_absorpt_correction_type multi-scan
_exptl_absorpt_process_details SADABS
_exptl_crystal_colour colourless
_exptl_crystal_density_diffrn 1.696
_exptl_crystal_density_method 'not measured'
_exptl_crystal_description plate
_exptl_crystal_F_000 456
_exptl_crystal_size_max 0.46
_exptl_crystal_size_mid 0.34
_exptl_crystal_size_min 0.16
_refine_diff_density_max 0.278
_refine_diff_density_min -0.404
_refine_diff_density_rms 0.068
_refine_ls_extinction_method none
_refine_ls_goodness_of_fit_ref 0.896
_refine_ls_hydrogen_treatment constr
_refine_ls_matrix_type full
_refine_ls_number_parameters 136
_refine_ls_number_reflns 1548
_refine_ls_number_restraints 0
_refine_ls_restrained_S_all 0.896
_refine_ls_R_factor_all 0.0595
_refine_ls_R_factor_gt 0.0380
_refine_ls_shift/su_max 0.000
_refine_ls_shift/su_mean 0.000
_refine_ls_structure_factor_coef Fsqd
_refine_ls_weighting_details 'calc w=1/[\s^2^(Fo^2^)+(0.0289P)^2^+0.0000P] where P=(Fo^2^+2Fc^2^)/3'
_refine_ls_weighting_scheme calc
_refine_ls_wR_factor_gt 0.0704
_refine_ls_wR_factor_ref 0.0756
_reflns_number_gt 1074
_reflns_number_total 1548
_reflns_threshold_expression >2sigma(I)
_cod_data_source_file jo101296s_si_002.cif
_cod_data_source_block mao3
_cod_database_code 4025704

loop_
_symmetry_equiv_pos_as_xyz
'x, y, z'
'-x, y+1/2, -z+1/2'
'-x, -y, -z'
'x, -y-1/2, z-1/2'

loop_
_atom_site_label
_atom_site_type_symbol
_atom_site_fract_x
_atom_site_fract_y
_atom_site_fract_z
_atom_site_U_iso_or_equiv
_atom_site_adp_type
_atom_site_occupancy
_atom_site_symmetry_multiplicity
_atom_site_calc_flag
_atom_site_refinement_flags
_atom_site_disorder_assembly
_atom_site_disorder_group
S1 S 0.65819(6) 0.52901(6) 0.21031(8) 0.01759(19) Uani 1 1 d . . .
N1 N 0.79669(19) 0.59418(18) 0.3080(2) 0.0175(5) Uani 1 1 d . . .
O1 O 0.70438(16) 0.42683(14) 0.1451(2) 0.0226(4) Uani 1 1 d . . .
O2 O 0.55802(16) 0.53742(15) 0.3316(2) 0.0235(5) Uani 1 1 d . . .
N2 N 0.7773(2) 0.69468(17) 0.3958(3) 0.0228(5) Uani 1 1 d . . .
N3 N 0.8952(2) 0.73729(18) 0.4456(3) 0.0226(5) Uani 1 1 d . . .
C3A C 0.9952(2) 0.6673(2) 0.3905(3) 0.0170(6) Uani 1 1 d . . .
N4 N 0.6136(2) 0.60437(18) 0.0249(3) 0.0203(5) Uani 1 1 d . . .
C4 C 1.1367(2) 0.6782(2) 0.4162(3) 0.0224(6) Uani 1 1 d . . .
H4 H 1.1794 0.7401 0.4786 0.027 Uiso 1 1 calc R . .
N5 N 0.5443(2) 0.6892(2) 0.0599(3) 0.0219(5) Uani 1 1 d . . .
C5 C 1.2108(3) 0.5952(2) 0.3469(3) 0.0230(6) Uani 1 1 d . . .
H5 H 1.3072 0.5999 0.3613 0.028 Uiso 1 1 calc R . .
C6 C 1.1480(2) 0.5033(2) 0.2550(3) 0.0220(7) Uani 1 1 d . . .
H6 H 1.2034 0.4482 0.2084 0.026 Uiso 1 1 calc R . .
N6 N 0.4819(2) 0.7656(2) 0.0754(3) 0.0358(7) Uani 1 1 d . . .
C7A C 0.9345(2) 0.5759(2) 0.3000(3) 0.0150(6) Uani 1 1 d . . .
C7 C 1.0089(2) 0.4907(2) 0.2303(3) 0.0181(6) Uani 1 1 d . . .
H7 H 0.9665 0.4282 0.1697 0.022 Uiso 1 1 calc R . .

loop_
_atom_site_aniso_label
_atom_site_aniso_U_11
_atom_site_aniso_U_22
_atom_site_aniso_U_33
_atom_site_aniso_U_23
_atom_site_aniso_U_13
_atom_site_aniso_U_12
S1 0.0129(3) 0.0189(4) 0.0209(3) 0.0014(3) 0.0011(3) -0.0011(3)
N1 0.0128(11) 0.0177(13) 0.0220(10) -0.0029(10) 0.0017(9) 0.0008(9)
O1 0.0160(10) 0.0169(11) 0.0342(10) -0.0030(8) -0.0007(8) 0.0009(8)
O2 0.0163(10) 0.0307(12) 0.0246(9) 0.0035(9) 0.0069(8) -0.0007(9)
N2 0.0216(13) 0.0174(14) 0.0298(12) -0.0051(11) 0.0038(10) 0.0019(11)
N3 0.0213(13) 0.0189(14) 0.0266(12) -0.0026(10) -0.0018(10) -0.0006(11)
C3A 0.0161(14) 0.0187(16) 0.0154(12) 0.0021(12) -0.0023(11) -0.0022(12)
N4 0.0174(12) 0.0217(14) 0.0222(11) 0.0019(10) 0.0036(9) 0.0030(10)
C4 0.0226(15) 0.0203(17) 0.0230(14) 0.0023(12) -0.0032(12) -0.0071(13)
N5 0.0163(13) 0.0259(15) 0.0227(12) 0.0054(11) -0.0010(10) -0.0028(12)
C5 0.0125(14) 0.0303(18) 0.0259(13) 0.0054(13) 0.0000(12) -0.0040(13)
C6 0.0185(15) 0.0289(18) 0.0195(13) 0.0029(12) 0.0057(12) 0.0049(12)
N6 0.0326(15) 0.0305(17) 0.0449(15) 0.0088(13) 0.0061(12) 0.0118(13)
C7A 0.0120(13) 0.0198(16) 0.0130(11) 0.0032(11) -0.0002(10) 0.0003(12)
C7 0.0188(14) 0.0210(16) 0.0144(12) -0.0008(11) 0.0016(11) 0.0001(12)

loop_
_atom_type_symbol
_atom_type_description
_atom_type_scat_dispersion_real
_atom_type_scat_dispersion_imag
_atom_type_scat_source
C C 0.0033 0.0016 'International Tables Vol C Tables 4.2.6.8 and 6.1.1.4'
H H 0.0000 0.0000 'International Tables Vol C Tables 4.2.6.8 and 6.1.1.4'
N N 0.0061 0.0033 'International Tables Vol C Tables 4.2.6.8 and 6.1.1.4'
O O 0.0106 0.0060 'International Tables Vol C Tables 4.2.6.8 and 6.1.1.4'
S S 0.1246 0.1234 'International Tables Vol C Tables 4.2.6.8 and 6.1.1.4'

loop_
_geom_angle_atom_site_label_1
_geom_angle_atom_site_label_2
_geom_angle_atom_site_label_3
_geom_angle
_geom_angle_site_symmetry_1
_geom_angle_site_symmetry_3
_geom_angle_publ_flag
O2 S1 O1 123.73(11) . . ?
O2 S1 N4 110.24(10) . . ?
O1 S1 N4 104.90(10) . . ?
O2 S1 N1 106.86(10) . . ?
O1 S1 N1 105.92(10) . . ?
N4 S1 N1 103.39(11) . . ?
C7A N1 N2 110.08(19) . . ?
C7A N1 S1 131.98(17) . . ?
N2 N1 S1 117.31(16) . . ?
N3 N2 N1 108.07(19) . . ?
N2 N3 C3A 109.0(2) . . ?
C7A C3A N3 109.7(2) . . ?
C7A C3A C4 120.8(2) . . ?
N3 C3A C4 129.5(2) . . ?
N5 N4 S1 111.59(16) . . ?
C5 C4 C3A 116.7(2) . . ?
C5 C4 H4 121.6 . . ?
C3A C4 H4 121.6 . . ?
N6 N5 N4 174.2(3) . . ?
C4 C5 C6 121.8(2) . . ?
C4 C5 H5 119.1 . . ?
C6 C5 H5 119.1 . . ?
C7 C6 C5 122.2(2) . . ?
C7 C6 H6 118.9 . . ?
C5 C6 H6 118.9 . . ?
C3A C7A N1 103.2(2) . . ?
C3A C7A C7 122.9(2) . . ?
N1 C7A C7 133.9(2) . . ?
C6 C7 C7A 115.5(2) . . ?
C6 C7 H7 122.2 . . ?
C7A C7 H7 122.2 . . ?

loop_
_geom_bond_atom_site_label_1
_geom_bond_atom_site_label_2
_geom_bond_distance
_geom_bond_site_symmetry_2
_geom_bond_publ_flag
S1 O2 1.4147(16) . ?
S1 O1 1.4152(18) . ?
S1 N4 1.665(2) . ?
S1 N1 1.673(2) . ?
N1 C7A 1.390(3) . ?
N1 N2 1.397(3) . ?
N2 N3 1.291(3) . ?
N3 C3A 1.394(3) . ?
C3A C7A 1.390(3) . ?
C3A C4 1.400(3) . ?
N4 N5 1.273(3) . ?
C4 C5 1.373(3) . ?
C4 H4 0.9500 . ?
N5 N6 1.121(3) . ?
C5 C6 1.407(3) . ?
C5 H5 0.9500 . ?
C6 C7 1.378(3) . ?
C6 H6 0.9500 . ?
C7A C7 1.394(3) . ?
C7 H7 0.9500 . ?
